data_4315455
loop_
_publ_author_name
'Fangna Dai'
'Jianmin Dou'
'Haiyan He'
'Xiaoliang Zhao'
'Daofeng Sun'

_publ_section_title
;
 Self-Assembly of Metal-Organic Supramolecules: From a Metallamacrocycle
 and a Metal-Organic Coordination Cage to 1D or 2D Coordination Polymers
 Based on Flexible Dicarboxylate Ligands
;
_journal_name_full 'Inorganic Chemistry'
_journal_page_first 4117
_journal_page_last 4124
_journal_paper_doi 10.1021/ic902178c
_journal_volume 49
_journal_year 2010
_chemical_formula_sum 'C116 H128 Cu4 N4 O22 S8'
_chemical_formula_weight 2440.86
_chemical_name_systematic
;

 ?

;
_space_group_IT_number 14
_symmetry_cell_setting monoclinic
_symmetry_space_group_name_Hall '-P 2yn'
_symmetry_space_group_name_H-M 'P 1 21/n 1'
_atom_sites_solution_hydrogens geom
_atom_sites_solution_primary direct
_atom_sites_solution_secondary difmap
_audit_creation_method SHELXL-97
_cell_angle_alpha 90.00
_cell_angle_beta 91.7360(10)
_cell_angle_gamma 90.00
_cell_formula_units_Z 2
_cell_length_a 14.9432(10)
_cell_length_b 25.1208(16)
_cell_length_c 15.3915(10)
_cell_measurement_reflns_used 8114
_cell_measurement_temperature 298(2)
_cell_measurement_theta_max 26.26
_cell_measurement_theta_min 2.48
_cell_volume 5775.1(7)
_computing_structure_refinement 'SHELXL-97 (Sheldrick, 1997)'
_diffrn_ambient_temperature 298(2)
_diffrn_measured_fraction_theta_full 0.978
_diffrn_measured_fraction_theta_max 0.978
_diffrn_radiation_monochromator graphite
_diffrn_radiation_source 'fine-focus sealed tube'
_diffrn_radiation_type MoK\a
_diffrn_radiation_wavelength 0.71073
_diffrn_reflns_av_R_equivalents 0.0328
_diffrn_reflns_av_sigmaI/netI 0.0447
_diffrn_reflns_limit_h_max 19
_diffrn_reflns_limit_h_min -19
_diffrn_reflns_limit_k_max 32
_diffrn_reflns_limit_k_min -27
_diffrn_reflns_limit_l_max 20
_diffrn_reflns_limit_l_min -15
_diffrn_reflns_number 33861
_diffrn_reflns_theta_full 27.53
_diffrn_reflns_theta_max 27.53
_diffrn_reflns_theta_min 1.55
_exptl_absorpt_coefficient_mu 0.941
_exptl_absorpt_correction_T_max 0.9117
_exptl_absorpt_correction_T_min 0.8341
_exptl_absorpt_correction_type multi-scan
_exptl_crystal_colour blue
_exptl_crystal_density_diffrn 1.404
_exptl_crystal_density_method 'not measured'
_exptl_crystal_description block
_exptl_crystal_F_000 2544
_exptl_crystal_size_max 0.20
_exptl_crystal_size_mid 0.15
_exptl_crystal_size_min 0.10
_refine_diff_density_max 1.106
_refine_diff_density_min -0.895
_refine_diff_density_rms 0.068
_refine_ls_extinction_method none
_refine_ls_goodness_of_fit_ref 0.989
_refine_ls_matrix_type full
_refine_ls_number_parameters 684
_refine_ls_number_reflns 13021
_refine_ls_number_restraints 0
_refine_ls_restrained_S_all 0.989
_refine_ls_R_factor_all 0.0723
_refine_ls_R_factor_gt 0.0463
_refine_ls_shift/su_max 0.001
_refine_ls_shift/su_mean 0.000
_refine_ls_structure_factor_coef Fsqd
_refine_ls_weighting_details 'calc w=1/[\s^2^(Fo^2^)+(0.1000P)^2^+0.0000P] where P=(Fo^2^+2Fc^2^)/3'
_refine_ls_weighting_scheme calc
_refine_ls_wR_factor_gt 0.1349
_refine_ls_wR_factor_ref 0.1534
_reflns_number_gt 9362
_reflns_number_total 13021
_reflns_threshold_expression >2sigma(I)
_cod_data_source_file ic902178c_si_002_4.cif
_cod_data_source_block 4
_cod_database_code 4315455

loop_
_symmetry_equiv_pos_as_xyz
'x, y, z'
'-x+1/2, y+1/2, -z+1/2'
'-x, -y, -z'
'x-1/2, -y-1/2, z-1/2'

loop_
_atom_site_label
_atom_site_type_symbol
_atom_site_fract_x
_atom_site_fract_y
_atom_site_fract_z
_atom_site_U_iso_or_equiv
_atom_site_adp_type
_atom_site_occupancy
_atom_site_symmetry_multiplicity
_atom_site_calc_flag
_atom_site_refinement_flags
_atom_site_disorder_assembly
_atom_site_disorder_group
Cu1 Cu 0.04716(2) 0.166637(12) 0.61440(2) 0.02974(10) Uani 1 1 d . . .
Cu2 Cu 0.05851(2) 0.265712(13) 0.66629(2) 0.03137(11) Uani 1 1 d . . .
S1 S 0.09926(8) 0.06949(4) 0.83337(5) 0.0587(3) Uani 1 1 d . . .
S2 S 0.04120(8) -0.16765(4) 0.66191(6) 0.0567(3) Uani 1 1 d . . .
S3 S -0.24007(5) 0.12242(4) 0.61839(7) 0.0558(3) Uani 1 1 d . . .
S4 S -0.30212(5) -0.11773(3) 0.46864(6) 0.0428(2) Uani 1 1 d . . .
O1 O 0.10017(15) 0.23867(8) 0.77908(14) 0.0440(5) Uani 1 1 d . . .
O01 O 0.0550(2) 0.08859(12) 0.5715(3) 0.1006(14) Uani 1 1 d . . .
O2 O 0.11360(14) 0.15575(8) 0.72704(13) 0.0369(5) Uani 1 1 d . . .
O3 O 0.01963(14) -0.19774(8) 0.48666(13) 0.0392(5) Uani 1 1 d . . .
O02 O 0.05672(17) 0.34866(9) 0.70803(17) 0.0544(6) Uani 1 1 d . . .
O03 O -0.3671(4) 0.0767(2) 1.1084(4) 0.1430(18) Uani 1 1 d . . .
O4 O -0.01565(15) -0.28169(8) 0.45188(13) 0.0443(5) Uani 1 1 d . . .
O5 O -0.06620(14) 0.25057(8) 0.69914(15) 0.0460(5) Uani 1 1 d . . .
O6 O -0.06796(13) 0.16276(8) 0.67341(13) 0.0367(5) Uani 1 1 d . . .
O7 O -0.16075(13) -0.18449(8) 0.44020(13) 0.0371(5) Uani 1 1 d . . .
O8 O -0.18190(14) -0.26414(8) 0.37521(14) 0.0408(5) Uani 1 1 d . . .
C1 C 0.11999(19) 0.19014(12) 0.78657(19) 0.0352(6) Uani 1 1 d . . .
C01 C 0.0711(3) 0.0559(3) 0.5664(7) 0.203(6) Uani 1 1 d . . .
C2 C 0.15044(19) 0.17225(11) 0.87582(19) 0.0345(6) Uani 1 1 d . . .
C02 C 0.1001(4) -0.0361(3) 0.5999(4) 0.134(3) Uani 1 1 d . . .
H02A H 0.0775 -0.0258 0.6553 0.201 Uiso 1 1 calc R . .
H02B H 0.1599 -0.0496 0.6078 0.201 Uiso 1 1 calc R . .
H02C H 0.0623 -0.0632 0.5746 0.201 Uiso 1 1 calc R . .
C3 C 0.1875(2) 0.21014(13) 0.9320(2) 0.0453(8) Uani 1 1 d . . .
H3A H 0.1954 0.2447 0.9119 0.054 Uiso 1 1 calc R . .
C03 C 0.1331(3) 0.0023(2) 0.4586(4) 0.107(2) Uani 1 1 d . . .
H03A H 0.1304 0.0360 0.4292 0.160 Uiso 1 1 calc R . .
H03B H 0.0966 -0.0230 0.4272 0.160 Uiso 1 1 calc R . .
H03C H 0.1939 -0.0100 0.4618 0.160 Uiso 1 1 calc R . .
C4 C 0.2126(2) 0.19822(15) 1.0161(2) 0.0546(9) Uani 1 1 d . . .
H4A H 0.2382 0.2241 1.0523 0.066 Uiso 1 1 calc R . .
C04 C -0.0223(4) 0.3719(2) 0.7484(4) 0.0943(16) Uani 1 1 d . . .
H04A H -0.0482 0.3461 0.7871 0.113 Uiso 1 1 calc R . .
H04B H -0.0042 0.4027 0.7827 0.113 Uiso 1 1 calc R . .
C5 C 0.1995(3) 0.14730(16) 1.0462(2) 0.0615(10) Uani 1 1 d . . .
H5A H 0.2146 0.1390 1.1037 0.074 Uiso 1 1 calc R . .
C05 C -0.0862(5) 0.3872(3) 0.6856(6) 0.160(3) Uani 1 1 d . . .
H05A H -0.1367 0.4027 0.7133 0.240 Uiso 1 1 calc R . .
H05B H -0.1053 0.3566 0.6527 0.240 Uiso 1 1 calc R . .
H05C H -0.0606 0.4129 0.6474 0.240 Uiso 1 1 calc R . .
C6 C 0.1641(3) 0.10843(15) 0.9918(2) 0.0569(9) Uani 1 1 d . . .
H6A H 0.1558 0.0742 1.0131 0.068 Uiso 1 1 calc R . .
C06 C -0.3848(5) 0.0858(3) 1.0297(6) 0.133(3) Uani 1 1 d . . .
C7 C 0.1406(2) 0.12003(13) 0.9050(2) 0.0416(7) Uani 1 1 d . . .
C07 C -0.4070(6) 0.0552(4) 0.8830(5) 0.184(4) Uani 1 1 d . . .
H07A H -0.4266 0.0912 0.8744 0.276 Uiso 1 1 calc R . .
H07B H -0.4556 0.0313 0.8695 0.276 Uiso 1 1 calc R . .
H07C H -0.3582 0.0478 0.8457 0.276 Uiso 1 1 calc R . .
C8 C 0.0514(3) 0.02171(13) 0.9083(2) 0.0575(10) Uani 1 1 d . . .
H8A H 0.0986 0.0027 0.9399 0.069 Uiso 1 1 calc R . .
H8B H 0.0149 0.0400 0.9500 0.069 Uiso 1 1 calc R . .
C08 C -0.3443(6) -0.0041(3) 0.9944(5) 0.171(4) Uani 1 1 d . . .
H08A H -0.3245 -0.0046 1.0544 0.257 Uiso 1 1 calc R . .
H08B H -0.2950 -0.0126 0.9583 0.257 Uiso 1 1 calc R . .
H08C H -0.3911 -0.0299 0.9853 0.257 Uiso 1 1 calc R . .
C9 C -0.0052(3) -0.01668(13) 0.8549(2) 0.0492(8) Uani 1 1 d . . .
C10 C -0.0906(3) -0.00173(14) 0.8264(2) 0.0595(10) Uani 1 1 d . . .
C11 C -0.1292(4) 0.05324(17) 0.8452(3) 0.0870(15) Uani 1 1 d . . .
H11A H -0.0859 0.0738 0.8781 0.130 Uiso 1 1 calc R . .
H11B H -0.1825 0.0494 0.8780 0.130 Uiso 1 1 calc R . .
H11C H -0.1436 0.0711 0.7914 0.130 Uiso 1 1 calc R . .
C12 C -0.1415(3) -0.03730(17) 0.7786(3) 0.0685(11) Uani 1 1 d . . .
H12A H -0.1982 -0.0269 0.7587 0.082 Uiso 1 1 calc R . .
C13 C -0.1116(3) -0.08840(15) 0.7586(2) 0.0581(10) Uani 1 1 d . . .
C14 C -0.1723(3) -0.12527(19) 0.7067(3) 0.0835(14) Uani 1 1 d . . .
H14A H -0.1424 -0.1586 0.6981 0.125 Uiso 1 1 calc R . .
H14B H -0.1870 -0.1094 0.6513 0.125 Uiso 1 1 calc R . .
H14C H -0.2262 -0.1313 0.7377 0.125 Uiso 1 1 calc R . .
C15 C -0.0275(3) -0.10363(13) 0.7876(2) 0.0524(9) Uani 1 1 d . . .
C16 C 0.0047(3) -0.16014(14) 0.7735(2) 0.0604(10) Uani 1 1 d . . .
H16A H -0.0434 -0.1850 0.7843 0.072 Uiso 1 1 calc R . .
H16B H 0.0541 -0.1680 0.8139 0.072 Uiso 1 1 calc R . .
C17 C 0.0290(3) -0.06678(13) 0.8325(2) 0.0508(8) Uani 1 1 d . . .
C18 C 0.1247(3) -0.08081(18) 0.8552(3) 0.0779(13) Uani 1 1 d . . .
H18A H 0.1367 -0.1164 0.8361 0.117 Uiso 1 1 calc R . .
H18B H 0.1345 -0.0786 0.9170 0.117 Uiso 1 1 calc R . .
H18C H 0.1638 -0.0564 0.8270 0.117 Uiso 1 1 calc R . .
C19 C 0.0757(2) -0.23538(13) 0.6588(2) 0.0411(7) Uani 1 1 d . . .
C20 C 0.1167(3) -0.25892(16) 0.7319(2) 0.0581(10) Uani 1 1 d . . .
H20A H 0.1275 -0.2385 0.7816 0.070 Uiso 1 1 calc R . .
C21 C 0.1415(3) -0.31170(15) 0.7320(2) 0.0574(9) Uani 1 1 d . . .
H21A H 0.1677 -0.3266 0.7819 0.069 Uiso 1 1 calc R . .
C22 C 0.1281(2) -0.34252(14) 0.6591(2) 0.0479(8) Uani 1 1 d . . .
H22A H 0.1450 -0.3781 0.6591 0.057 Uiso 1 1 calc R . .
C23 C 0.0891(2) -0.31978(13) 0.5861(2) 0.0427(7) Uani 1 1 d . . .
H23A H 0.0804 -0.3404 0.5364 0.051 Uiso 1 1 calc R . .
C24 C 0.0621(2) -0.26657(11) 0.58426(19) 0.0353(6) Uiso 1 1 d . . .
C25 C 0.01872(19) -0.24651(12) 0.5021(2) 0.0364(6) Uiso 1 1 d . . .
C26 C -0.10254(19) 0.20505(11) 0.69879(18) 0.0338(6) Uani 1 1 d . . .
C27 C -0.1944(2) 0.20312(12) 0.73430(19) 0.0362(6) Uani 1 1 d . . .
C28 C -0.2149(2) 0.23775(14) 0.8016(2) 0.0480(8) Uani 1 1 d . . .
H28A H -0.1707 0.2609 0.8225 0.058 Uiso 1 1 calc R . .
C29 C -0.2969(3) 0.23913(15) 0.8383(2) 0.0559(9) Uani 1 1 d . . .
H29A H -0.3083 0.2624 0.8836 0.067 Uiso 1 1 calc R . .
C30 C -0.3619(3) 0.20530(19) 0.8066(3) 0.0766(13) Uani 1 1 d . . .
H30A H -0.4183 0.2057 0.8306 0.092 Uiso 1 1 calc R . .
C31 C -0.3452(3) 0.17082(18) 0.7399(3) 0.0732(13) Uani 1 1 d . . .
H31A H -0.3908 0.1487 0.7190 0.088 Uiso 1 1 calc R . .
C32 C -0.2616(2) 0.16821(13) 0.7028(2) 0.0446(8) Uani 1 1 d . . .
C33 C -0.3540(2) 0.10982(16) 0.5757(3) 0.0657(12) Uani 1 1 d . . .
H33A H -0.3903 0.0957 0.6215 0.079 Uiso 1 1 calc R . .
H33B H -0.3807 0.1430 0.5556 0.079 Uiso 1 1 calc R . .
C34 C -0.3521(2) 0.07058(13) 0.5014(3) 0.0502(9) Uani 1 1 d . . .
C35 C -0.3348(2) 0.08764(13) 0.4182(3) 0.0556(10) Uani 1 1 d . . .
C36 C -0.3120(3) 0.14497(15) 0.3969(4) 0.0831(15) Uani 1 1 d . . .
H36A H -0.3112 0.1658 0.4492 0.125 Uiso 1 1 calc R . .
H36B H -0.3562 0.1590 0.3565 0.125 Uiso 1 1 calc R . .
H36C H -0.2541 0.1463 0.3715 0.125 Uiso 1 1 calc R . .
C37 C -0.3384(2) 0.05140(14) 0.3502(3) 0.0585(10) Uani 1 1 d . . .
H37A H -0.3265 0.0630 0.2943 0.070 Uiso 1 1 calc R . .
C38 C -0.3594(2) -0.00220(13) 0.3634(2) 0.0508(8) Uani 1 1 d . . .
C39 C -0.3614(3) -0.03923(18) 0.2859(3) 0.0807(14) Uani 1 1 d . . .
H39A H -0.3484 -0.0195 0.2344 0.121 Uiso 1 1 calc R . .
H39B H -0.4197 -0.0551 0.2794 0.121 Uiso 1 1 calc R . .
H39C H -0.3173 -0.0667 0.2946 0.121 Uiso 1 1 calc R . .
C40 C -0.3760(2) -0.01915(13) 0.4471(2) 0.0449(8) Uani 1 1 d . . .
C41 C -0.4031(2) -0.07642(13) 0.4629(3) 0.0517(9) Uani 1 1 d . . .
H41A H -0.4428 -0.0886 0.4161 0.062 Uiso 1 1 calc R . .
H41B H -0.4346 -0.0790 0.5170 0.062 Uiso 1 1 calc R . .
C42 C -0.3700(2) 0.01641(13) 0.5175(2) 0.0467(8) Uani 1 1 d . . .
C43 C -0.3802(3) -0.00319(17) 0.6088(3) 0.0676(11) Uani 1 1 d . . .
H43A H -0.3741 0.0262 0.6485 0.101 Uiso 1 1 calc R . .
H43B H -0.3348 -0.0292 0.6222 0.101 Uiso 1 1 calc R . .
H43C H -0.4382 -0.0190 0.6141 0.101 Uiso 1 1 calc R . .
C44 C -0.34757(19) -0.18264(12) 0.48122(19) 0.0377(7) Uani 1 1 d . . .
C45 C -0.4317(2) -0.19024(15) 0.5149(3) 0.0539(9) Uani 1 1 d . . .
H45A H -0.4645 -0.1606 0.5313 0.065 Uiso 1 1 calc R . .
C46 C -0.4684(3) -0.24004(16) 0.5249(3) 0.0629(11) Uani 1 1 d . . .
H46A H -0.5248 -0.2437 0.5481 0.075 Uiso 1 1 calc R . .
C47 C -0.4207(3) -0.28473(15) 0.5003(3) 0.0603(10) Uani 1 1 d . . .
H47A H -0.4448 -0.3186 0.5069 0.072 Uiso 1 1 calc R . .
C48 C -0.3378(2) -0.27841(13) 0.4663(2) 0.0467(8) Uani 1 1 d . . .
H48A H -0.3063 -0.3083 0.4491 0.056 Uiso 1 1 calc R . .
C49 C -0.29925(19) -0.22801(12) 0.45656(18) 0.0344(6) Uani 1 1 d . . .
C50 C -0.20718(19) -0.22573(12) 0.42100(18) 0.0344(6) Uani 1 1 d . . .
N01 N 0.1007(2) 0.00835(13) 0.5447(3) 0.0722(11) Uani 1 1 d . . .
N02 N -0.3778(3) 0.0479(2) 0.9724(4) 0.1111(16) Uani 1 1 d . . .

loop_
_atom_site_aniso_label
_atom_site_aniso_U_11
_atom_site_aniso_U_22
_atom_site_aniso_U_33
_atom_site_aniso_U_23
_atom_site_aniso_U_13
_atom_site_aniso_U_12
Cu1 0.02955(19) 0.02519(18) 0.0343(2) -0.00222(13) -0.00146(14) 0.00017(13)
Cu2 0.0374(2) 0.02473(18) 0.03168(19) -0.00018(13) -0.00387(14) 0.00055(13)
S1 0.0971(8) 0.0462(5) 0.0325(4) 0.0064(4) -0.0027(4) -0.0197(5)
S2 0.0876(7) 0.0465(5) 0.0359(5) 0.0008(4) -0.0001(4) 0.0044(4)
S3 0.0299(4) 0.0642(6) 0.0730(6) -0.0320(5) -0.0008(4) 0.0012(4)
S4 0.0284(4) 0.0410(4) 0.0587(5) 0.0020(4) -0.0012(3) -0.0013(3)
O1 0.0603(15) 0.0353(11) 0.0359(12) 0.0065(9) -0.0072(10) 0.0094(10)
O01 0.064(2) 0.0414(16) 0.195(4) -0.052(2) -0.023(2) 0.0093(14)
O2 0.0424(12) 0.0353(11) 0.0328(11) 0.0063(9) -0.0026(9) 0.0023(9)
O3 0.0429(12) 0.0449(12) 0.0295(11) 0.0004(9) -0.0068(9) -0.0022(9)
O02 0.0615(15) 0.0345(12) 0.0669(16) -0.0137(11) -0.0047(13) 0.0058(11)
O03 0.168(5) 0.130(4) 0.130(4) -0.037(3) -0.010(4) 0.059(3)
O4 0.0554(14) 0.0428(12) 0.0338(11) 0.0023(10) -0.0130(10) -0.0042(10)
O5 0.0423(13) 0.0372(11) 0.0586(14) -0.0063(10) 0.0050(11) -0.0045(9)
O6 0.0316(11) 0.0347(11) 0.0441(12) 0.0009(9) 0.0044(9) -0.0012(8)
O7 0.0320(11) 0.0394(11) 0.0399(11) -0.0061(9) 0.0028(9) -0.0011(9)
O8 0.0407(12) 0.0375(11) 0.0441(12) -0.0078(9) 0.0009(10) -0.0018(9)
C1 0.0296(15) 0.0403(16) 0.0357(16) 0.0116(13) 0.0029(12) 0.0011(12)
C01 0.052(3) 0.103(5) 0.449(15) -0.171(7) -0.090(5) 0.032(3)
C2 0.0314(15) 0.0381(15) 0.0337(15) 0.0044(12) -0.0027(12) 0.0049(12)
C02 0.105(5) 0.176(7) 0.119(5) 0.031(5) -0.034(4) 0.022(5)
C3 0.0476(19) 0.0425(18) 0.0456(18) 0.0018(15) -0.0027(15) 0.0046(14)
C03 0.048(3) 0.114(4) 0.158(6) 0.027(4) 0.013(3) -0.011(3)
C4 0.055(2) 0.063(2) 0.045(2) -0.0071(17) -0.0109(16) -0.0028(17)
C04 0.098(4) 0.064(3) 0.121(4) -0.033(3) -0.006(3) 0.004(3)
C5 0.079(3) 0.069(3) 0.0357(18) 0.0068(17) -0.0148(18) -0.002(2)
C05 0.107(5) 0.169(7) 0.203(9) 0.020(6) -0.011(6) 0.052(5)
C6 0.074(3) 0.052(2) 0.044(2) 0.0155(16) -0.0128(18) -0.0082(18)
C06 0.137(6) 0.137(6) 0.125(6) -0.012(5) -0.006(5) 0.051(5)
C7 0.0477(18) 0.0440(17) 0.0328(16) 0.0063(13) -0.0028(13) -0.0016(14)
C07 0.204(9) 0.226(10) 0.120(7) 0.008(7) -0.020(6) 0.062(7)
C8 0.094(3) 0.0425(19) 0.0360(18) 0.0088(15) 0.0027(18) -0.0098(18)
C08 0.215(9) 0.135(7) 0.162(7) -0.049(6) -0.033(7) 0.067(6)
C9 0.078(3) 0.0378(17) 0.0322(16) 0.0070(13) 0.0022(16) -0.0094(16)
C10 0.082(3) 0.044(2) 0.052(2) 0.0051(17) 0.006(2) 0.0001(19)
C11 0.110(4) 0.059(3) 0.092(4) -0.003(2) 0.003(3) 0.015(3)
C12 0.073(3) 0.063(3) 0.069(3) 0.001(2) -0.002(2) 0.000(2)
C13 0.074(3) 0.054(2) 0.045(2) -0.0029(16) 0.0011(18) -0.0132(19)
C14 0.086(3) 0.081(3) 0.082(3) -0.018(3) -0.008(3) -0.020(3)
C15 0.081(3) 0.0411(18) 0.0345(17) 0.0025(14) 0.0000(17) -0.0037(17)
C16 0.097(3) 0.048(2) 0.0358(18) -0.0017(15) 0.0002(19) 0.001(2)
C17 0.074(2) 0.0457(19) 0.0322(17) 0.0052(14) 0.0017(16) 0.0008(17)
C18 0.091(3) 0.066(3) 0.076(3) -0.006(2) -0.017(3) 0.007(2)
C19 0.0424(18) 0.0479(18) 0.0327(16) 0.0022(13) -0.0046(13) 0.0018(14)
C20 0.071(3) 0.070(3) 0.0325(18) -0.0041(16) -0.0126(17) 0.0084(19)
C21 0.063(2) 0.064(2) 0.044(2) 0.0108(17) -0.0132(17) 0.0096(19)
C22 0.050(2) 0.0490(19) 0.0442(18) 0.0076(15) -0.0056(15) 0.0073(15)
C23 0.0405(18) 0.0519(19) 0.0355(16) 0.0008(14) -0.0019(13) 0.0000(14)
C26 0.0331(15) 0.0360(15) 0.0320(15) 0.0036(12) -0.0053(12) -0.0007(12)
C27 0.0354(16) 0.0403(16) 0.0328(15) 0.0013(12) 0.0007(12) 0.0039(12)
C28 0.051(2) 0.053(2) 0.0394(18) -0.0074(15) -0.0025(15) 0.0018(16)
C29 0.062(2) 0.064(2) 0.043(2) -0.0138(17) 0.0065(17) 0.0151(18)
C30 0.046(2) 0.103(3) 0.082(3) -0.025(3) 0.029(2) 0.002(2)
C31 0.037(2) 0.092(3) 0.092(3) -0.038(3) 0.015(2) -0.0100(19)
C32 0.0333(16) 0.0499(19) 0.0509(19) -0.0120(15) 0.0045(14) 0.0022(13)
C33 0.0334(18) 0.068(2) 0.095(3) -0.034(2) -0.0110(19) 0.0040(17)
C34 0.0305(17) 0.0452(18) 0.074(3) -0.0143(17) -0.0159(16) 0.0068(14)
C35 0.043(2) 0.0393(18) 0.083(3) -0.0014(18) -0.0194(19) 0.0043(14)
C36 0.085(3) 0.038(2) 0.124(4) 0.005(2) -0.028(3) -0.005(2)
C37 0.056(2) 0.053(2) 0.066(2) 0.0092(19) -0.0144(19) 0.0044(17)
C38 0.0454(19) 0.0431(18) 0.063(2) -0.0097(17) -0.0143(16) 0.0048(15)
C39 0.099(4) 0.069(3) 0.073(3) -0.014(2) -0.023(3) 0.006(2)
C40 0.0274(15) 0.0423(17) 0.064(2) -0.0040(16) -0.0104(15) 0.0041(13)
C41 0.0315(17) 0.0424(18) 0.081(3) -0.0025(17) -0.0043(17) 0.0007(13)
C42 0.0270(15) 0.054(2) 0.058(2) -0.0075(16) -0.0063(14) 0.0042(14)
C43 0.050(2) 0.086(3) 0.067(3) -0.008(2) 0.0035(19) -0.004(2)
C44 0.0316(15) 0.0466(17) 0.0348(16) 0.0052(13) -0.0015(12) -0.0046(13)
C45 0.0379(18) 0.058(2) 0.067(2) 0.0047(18) 0.0116(17) 0.0008(15)
C46 0.045(2) 0.067(3) 0.078(3) 0.011(2) 0.0205(19) -0.0099(18)
C47 0.057(2) 0.052(2) 0.072(3) 0.0097(19) 0.0073(19) -0.0218(18)
C48 0.048(2) 0.0446(18) 0.0472(19) 0.0057(15) 0.0014(15) -0.0069(15)
C49 0.0305(15) 0.0409(16) 0.0315(14) 0.0034(12) -0.0031(12) -0.0032(12)
C50 0.0334(15) 0.0418(16) 0.0277(14) 0.0061(12) -0.0055(12) 0.0026(12)
N01 0.0452(19) 0.0495(19) 0.121(3) -0.033(2) -0.010(2) 0.0032(14)
N02 0.108(4) 0.127(4) 0.099(4) -0.014(3) 0.002(3) 0.031(3)

loop_
_atom_type_symbol
_atom_type_description
_atom_type_scat_dispersion_real
_atom_type_scat_dispersion_imag
_atom_type_scat_source
C C 0.0033 0.0016 'International Tables Vol C Tables 4.2.6.8 and 6.1.1.4'
H H 0.0000 0.0000 'International Tables Vol C Tables 4.2.6.8 and 6.1.1.4'
N N 0.0061 0.0033 'International Tables Vol C Tables 4.2.6.8 and 6.1.1.4'
O O 0.0106 0.0060 'International Tables Vol C Tables 4.2.6.8 and 6.1.1.4'
S S 0.1246 0.1234 'International Tables Vol C Tables 4.2.6.8 and 6.1.1.4'
Cu Cu 0.3201 1.2651 'International Tables Vol C Tables 4.2.6.8 and 6.1.1.4'

loop_
_geom_angle_atom_site_label_1
_geom_angle_atom_site_label_2
_geom_angle_atom_site_label_3
_geom_angle
_geom_angle_site_symmetry_1
_geom_angle_site_symmetry_3
_geom_angle_publ_flag
O7 Cu1 O6 169.56(8) 3_556 . ?
O7 Cu1 O3 89.74(9) 3_556 3_556 ?
O6 Cu1 O3 87.44(9) . 3_556 ?
O7 Cu1 O2 89.39(8) 3_556 . ?
O6 Cu1 O2 90.64(9) . . ?
O3 Cu1 O2 164.43(8) 3_556 . ?
O7 Cu1 O01 91.24(12) 3_556 . ?
O6 Cu1 O01 99.12(12) . . ?
O3 Cu1 O01 98.92(13) 3_556 . ?
O2 Cu1 O01 96.64(13) . . ?
O7 Cu1 Cu2 82.24(6) 3_556 . ?
O6 Cu1 Cu2 87.47(6) . . ?
O3 Cu1 Cu2 83.75(6) 3_556 . ?
O2 Cu1 Cu2 80.73(6) . . ?
O01 Cu1 Cu2 172.97(9) . . ?
O1 Cu2 O4 171.46(9) . 3_556 ?
O1 Cu2 O8 90.29(9) . 3_556 ?
O4 Cu2 O8 89.19(10) 3_556 3_556 ?
O1 Cu2 O5 89.04(10) . . ?
O4 Cu2 O5 89.58(10) 3_556 . ?
O8 Cu2 O5 167.20(9) 3_556 . ?
O1 Cu2 O02 94.42(9) . . ?
O4 Cu2 O02 94.10(9) 3_556 . ?
O8 Cu2 O02 97.74(9) 3_556 . ?
O5 Cu2 O02 95.06(9) . . ?
O1 Cu2 Cu1 87.50(6) . . ?
O4 Cu2 Cu1 83.96(6) 3_556 . ?
O8 Cu2 Cu1 86.26(6) 3_556 . ?
O5 Cu2 Cu1 80.95(6) . . ?
O02 Cu2 Cu1 175.55(7) . . ?
C7 S1 C8 102.29(15) . . ?
C19 S2 C16 102.63(16) . . ?
C32 S3 C33 100.84(16) . . ?
C44 S4 C41 102.01(14) . . ?
C1 O1 Cu2 119.1(2) . . ?
C01 O01 Cu1 162.0(6) . . ?
C1 O2 Cu1 124.30(18) . . ?
C25 O3 Cu1 121.86(19) . 3_556 ?
C04 O02 Cu2 121.4(2) . . ?
C25 O4 Cu2 122.57(19) . 3_556 ?
C26 O5 Cu2 125.4(2) . . ?
C26 O6 Cu1 118.48(18) . . ?
C50 O7 Cu1 123.75(19) . 3_556 ?
C50 O8 Cu2 119.75(19) . 3_556 ?
O1 C1 O2 125.8(3) . . ?
O1 C1 C2 115.9(3) . . ?
O2 C1 C2 118.3(2) . . ?
O01 C01 N01 169.7(14) . . ?
C7 C2 C3 119.1(3) . . ?
C7 C2 C1 122.9(3) . . ?
C3 C2 C1 117.9(3) . . ?
C4 C3 C2 122.1(3) . . ?
C3 C4 C5 118.9(3) . . ?
C05 C04 O02 111.0(5) . . ?
C6 C5 C4 120.6(3) . . ?
C5 C6 C7 120.7(3) . . ?
O03 C06 N02 120.2(7) . . ?
C2 C7 C6 118.4(3) . . ?
C2 C7 S1 120.6(2) . . ?
C6 C7 S1 121.0(3) . . ?
C9 C8 S1 107.4(2) . . ?
C10 C9 C17 120.2(3) . . ?
C10 C9 C8 119.6(3) . . ?
C17 C9 C8 120.2(4) . . ?
C9 C10 C12 118.8(4) . . ?
C9 C10 C11 122.3(4) . . ?
C12 C10 C11 118.9(4) . . ?
C10 C12 C13 122.7(4) . . ?
C15 C13 C12 118.7(4) . . ?
C15 C13 C14 122.0(4) . . ?
C12 C13 C14 119.3(4) . . ?
C17 C15 C13 120.1(3) . . ?
C17 C15 C16 119.6(3) . . ?
C13 C15 C16 120.3(3) . . ?
C15 C16 S2 109.6(2) . . ?
C15 C17 C9 119.2(4) . . ?
C15 C17 C18 120.6(3) . . ?
C9 C17 C18 120.2(3) . . ?
C24 C19 C20 118.2(3) . . ?
C24 C19 S2 121.5(2) . . ?
C20 C19 S2 120.3(3) . . ?
C21 C20 C19 121.4(3) . . ?
C20 C21 C22 120.6(3) . . ?
C23 C22 C21 118.8(3) . . ?
C22 C23 C24 122.0(3) . . ?
C23 C24 C19 119.0(3) . . ?
C23 C24 C25 117.3(3) . . ?
C19 C24 C25 123.7(3) . . ?
O3 C25 O4 125.0(3) . . ?
O3 C25 C24 119.1(3) . . ?
O4 C25 C24 116.0(3) . . ?
O6 C26 O5 126.0(3) . . ?
O6 C26 C27 118.7(2) . . ?
O5 C26 C27 115.3(3) . . ?
C32 C27 C28 118.3(3) . . ?
C32 C27 C26 123.2(3) . . ?
C28 C27 C26 118.5(3) . . ?
C29 C28 C27 122.9(3) . . ?
C30 C29 C28 118.2(3) . . ?
C31 C30 C29 121.0(4) . . ?
C30 C31 C32 121.6(4) . . ?
C31 C32 C27 118.0(3) . . ?
C31 C32 S3 121.1(3) . . ?
C27 C32 S3 120.9(2) . . ?
C34 C33 S3 110.2(2) . . ?
C35 C34 C42 120.3(3) . . ?
C35 C34 C33 120.5(3) . . ?
C42 C34 C33 119.3(4) . . ?
C34 C35 C37 119.5(3) . . ?
C34 C35 C36 123.0(4) . . ?
C37 C35 C36 117.6(4) . . ?
C38 C37 C35 121.7(4) . . ?
C37 C38 C40 118.5(3) . . ?
C37 C38 C39 118.5(4) . . ?
C40 C38 C39 123.0(3) . . ?
C38 C40 C42 120.8(3) . . ?
C38 C40 C41 119.8(3) . . ?
C42 C40 C41 119.4(3) . . ?
C40 C41 S4 108.8(2) . . ?
C34 C42 C40 119.1(3) . . ?
C34 C42 C43 120.4(3) . . ?
C40 C42 C43 120.5(3) . . ?
C45 C44 C49 117.9(3) . . ?
C45 C44 S4 121.3(3) . . ?
C49 C44 S4 120.8(2) . . ?
C44 C45 C46 122.4(3) . . ?
C47 C46 C45 119.7(3) . . ?
C46 C47 C48 119.2(3) . . ?
C47 C48 C49 121.7(3) . . ?
C48 C49 C44 119.1(3) . . ?
C48 C49 C50 117.3(3) . . ?
C44 C49 C50 123.5(3) . . ?
O8 C50 O7 125.5(3) . . ?
O8 C50 C49 118.0(3) . . ?
O7 C50 C49 116.4(3) . . ?
C01 N01 C03 117.1(7) . . ?
C01 N01 C02 123.9(7) . . ?
C03 N01 C02 119.0(5) . . ?
C06 N02 C07 121.7(7) . . ?
C06 N02 C08 122.6(6) . . ?
C07 N02 C08 115.6(6) . . ?

loop_
_geom_bond_atom_site_label_1
_geom_bond_atom_site_label_2
_geom_bond_distance
_geom_bond_site_symmetry_2
_geom_bond_publ_flag
Cu1 O7 1.968(2) 3_556 ?
Cu1 O6 1.972(2) . ?
Cu1 O3 1.983(2) 3_556 ?
Cu1 O2 1.991(2) . ?
Cu1 O01 2.073(3) . ?
Cu1 Cu2 2.6178(5) . ?
Cu2 O1 1.949(2) . ?
Cu2 O4 1.952(2) 3_556 ?
Cu2 O8 1.970(2) 3_556 ?
Cu2 O5 1.983(2) . ?
Cu2 O02 2.181(2) . ?
S1 C7 1.780(3) . ?
S1 C8 1.826(3) . ?
S2 C19 1.779(3) . ?
S2 C16 1.828(4) . ?
S3 C32 1.772(3) . ?
S3 C33 1.833(3) . ?
S4 C44 1.779(3) . ?
S4 C41 1.831(3) . ?
O1 C1 1.259(3) . ?
O01 C01 0.859(5) . ?
O2 C1 1.261(4) . ?
O3 C25 1.248(4) . ?
O3 Cu1 1.983(2) 3_556 ?
O02 C04 1.472(5) . ?
O03 C06 1.253(8) . ?
O4 C25 1.272(3) . ?
O4 Cu2 1.952(2) 3_556 ?
O5 C26 1.266(3) . ?
O6 C26 1.249(3) . ?
O7 C50 1.277(3) . ?
O7 Cu1 1.968(2) 3_556 ?
O8 C50 1.259(4) . ?
O8 Cu2 1.970(2) 3_556 ?
C1 C2 1.503(4) . ?
C01 N01 1.321(6) . ?
C2 C7 1.396(4) . ?
C2 C3 1.390(4) . ?
C02 N01 1.403(7) . ?
C3 C4 1.370(5) . ?
C03 N01 1.432(7) . ?
C4 C5 1.376(5) . ?
C04 C05 1.393(8) . ?
C5 C6 1.380(5) . ?
C6 C7 1.402(4) . ?
C06 N02 1.302(8) . ?
C07 N02 1.443(8) . ?
C8 C9 1.510(5) . ?
C08 N02 1.437(8) . ?
C9 C10 1.388(5) . ?
C9 C17 1.406(5) . ?
C10 C12 1.372(5) . ?
C10 C11 1.528(5) . ?
C12 C13 1.397(6) . ?
C13 C15 1.375(5) . ?
C13 C14 1.509(5) . ?
C15 C17 1.418(5) . ?
C15 C16 1.517(5) . ?
C17 C18 1.503(5) . ?
C19 C24 1.399(4) . ?
C19 C20 1.396(4) . ?
C20 C21 1.377(5) . ?
C21 C22 1.373(5) . ?
C22 C23 1.374(4) . ?
C23 C24 1.396(4) . ?
C24 C25 1.492(4) . ?
C26 C27 1.494(4) . ?
C27 C32 1.408(4) . ?
C27 C28 1.394(4) . ?
C28 C29 1.366(5) . ?
C29 C30 1.370(6) . ?
C30 C31 1.372(6) . ?
C31 C32 1.391(5) . ?
C33 C34 1.511(5) . ?
C34 C35 1.381(6) . ?
C34 C42 1.410(5) . ?
C35 C37 1.388(5) . ?
C35 C36 1.518(5) . ?
C37 C38 1.399(5) . ?
C38 C40 1.387(5) . ?
C38 C39 1.513(5) . ?
C40 C42 1.404(5) . ?
C40 C41 1.516(5) . ?
C42 C43 1.502(5) . ?
C44 C45 1.388(4) . ?
C44 C49 1.407(4) . ?
C45 C46 1.376(5) . ?
C46 C47 1.389(5) . ?
C47 C48 1.369(5) . ?
C48 C49 1.401(4) . ?
C49 C50 1.497(4) . ?
